data_4118498
loop_
_publ_author_name
'Carolyn A. Leverett'
'Vikram C. Purohit'
'Alex G. Johnson'
'Rebecca L. Davis'
'Dean J. Tantillo'
'Daniel Romo'

_publ_section_title
;
 Dyotropic Rearrangements of Fused Tricyclic \b-Lactones: Application to
 the Synthesis of (-)-Curcumanolide A and (-)-Curcumalactone
;
_journal_name_full 'Journal of the American Chemical Society'
_journal_page_first 13348
_journal_page_last 13356
_journal_paper_doi 10.1021/ja303414a
_journal_volume 134
_journal_year 2012
_chemical_absolute_configuration ab
_chemical_formula_sum 'C17 H16 Br N O4'
_chemical_formula_weight 378.22
_chemical_name_systematic
;
 ?
;
_space_group_IT_number 5
_symmetry_cell_setting monoclinic
_symmetry_space_group_name_Hall 'C 2y'
_symmetry_space_group_name_H-M 'C 1 2 1'
_atom_sites_solution_hydrogens geom
_atom_sites_solution_primary direct
_atom_sites_solution_secondary difmap
_audit_creation_method SHELXL-97
_cell_angle_alpha 90.00
_cell_angle_beta 95.433(4)
_cell_angle_gamma 90.00
_cell_formula_units_Z 4
_cell_length_a 19.8802(12)
_cell_length_b 6.2307(4)
_cell_length_c 12.7748(8)
_cell_measurement_reflns_used 7725
_cell_measurement_temperature 110(2)
_cell_measurement_theta_max 62.84
_cell_measurement_theta_min 3.48
_cell_volume 1575.27(17)
_computing_cell_refinement 'Bruker FRAMBO'
_computing_data_collection 'Bruker FRAMBO'
_computing_data_reduction 'Bruker SAINT'
_computing_molecular_graphics 'Bruker SHELXTL'
_computing_publication_material 'Bruker SHELXTL'
_computing_structure_refinement 'SHELXL-97 (Sheldrick, 2008)'
_computing_structure_solution 'SHELXS-97 (Sheldrick, 2008)'
_diffrn_ambient_temperature 110(2)
_diffrn_measured_fraction_theta_full 0.987
_diffrn_measured_fraction_theta_max 0.987
_diffrn_measurement_device_type 'MWPC area detector'
_diffrn_measurement_method '\f and \w scans'
_diffrn_radiation_monochromator graphite
_diffrn_radiation_source 'fine-focus sealed tube'
_diffrn_radiation_type CuK\a
_diffrn_radiation_wavelength 1.54178
_diffrn_reflns_av_R_equivalents 0.0539
_diffrn_reflns_av_sigmaI/netI 0.0335
_diffrn_reflns_limit_h_max 22
_diffrn_reflns_limit_h_min -22
_diffrn_reflns_limit_k_max 6
_diffrn_reflns_limit_k_min -6
_diffrn_reflns_limit_l_max 14
_diffrn_reflns_limit_l_min -12
_diffrn_reflns_number 11556
_diffrn_reflns_theta_full 59.98
_diffrn_reflns_theta_max 59.98
_diffrn_reflns_theta_min 3.48
_exptl_absorpt_coefficient_mu 3.740
_exptl_absorpt_correction_T_max 0.8067
_exptl_absorpt_correction_T_min 0.4000
_exptl_absorpt_correction_type multi-scan
_exptl_absorpt_process_details sadabs
_exptl_crystal_colour 'colorless '
_exptl_crystal_density_diffrn 1.595
_exptl_crystal_description 'needle     '
_exptl_crystal_F_000 768
_exptl_crystal_size_max 0.30
_exptl_crystal_size_mid 0.06
_exptl_crystal_size_min 0.06
_refine_diff_density_max 0.380
_refine_diff_density_min -0.595
_refine_diff_density_rms 0.070
_refine_ls_abs_structure_details 'Flack H D (1983), Acta Cryst. A39, 876-881'
_refine_ls_abs_structure_Flack 0.028(19)
_refine_ls_extinction_method none
_refine_ls_goodness_of_fit_ref 1.009
_refine_ls_hydrogen_treatment constr
_refine_ls_matrix_type full
_refine_ls_number_parameters 209
_refine_ls_number_reflns 2225
_refine_ls_number_restraints 1
_refine_ls_restrained_S_all 1.008
_refine_ls_R_factor_all 0.0316
_refine_ls_R_factor_gt 0.0302
_refine_ls_shift/su_max 0.003
_refine_ls_shift/su_mean 0.000
_refine_ls_structure_factor_coef Fsqd
_refine_ls_weighting_details 'calc w=1/[\s^2^(Fo^2^)+(0.0570P)^2^+0.0000P] where P=(Fo^2^+2Fc^2^)/3'
_refine_ls_weighting_scheme calc
_refine_ls_wR_factor_gt 0.0740
_refine_ls_wR_factor_ref 0.0747
_reflns_number_gt 2119
_reflns_number_total 2225
_reflns_threshold_expression >2sigma(I)
_cod_data_source_file ja303414a_si_002.cif
_cod_data_source_block dr79
_cod_database_code 4118498

loop_
_symmetry_equiv_pos_as_xyz
'x, y, z'
'-x, y, -z'
'x+1/2, y+1/2, z'
'-x+1/2, y+1/2, -z'

loop_
_atom_site_label
_atom_site_type_symbol
_atom_site_fract_x
_atom_site_fract_y
_atom_site_fract_z
_atom_site_U_iso_or_equiv
_atom_site_adp_type
_atom_site_occupancy
_atom_site_symmetry_multiplicity
_atom_site_calc_flag
_atom_site_refinement_flags
Br1 Br 0.544099(16) 0.61115(7) 0.37907(2) 0.03055(15) Uani 1 1 d .
O1 O 0.65944(14) 0.0432(4) -0.4903(2) 0.0366(8) Uani 1 1 d .
O2 O 0.72868(11) 0.3208(4) -0.14863(18) 0.0240(6) Uani 1 1 d .
O3 O 0.70944(11) 0.4270(4) 0.01232(19) 0.0254(6) Uani 1 1 d .
O4 O 0.59461(13) -0.1288(5) -0.0004(2) 0.0322(7) Uani 1 1 d .
N1 N 0.65022(13) 0.1437(5) -0.07163(19) 0.0168(6) Uani 1 1 d .
C1 C 0.69142(17) 0.0833(7) -0.4076(3) 0.0238(8) Uani 1 1 d .
C2 C 0.7602(2) 0.0009(7) -0.3728(3) 0.0305(10) Uani 1 1 d .
H2A H 0.7946 0.0779 -0.4095 0.037 Uiso 1 1 calc R
H2B H 0.7631 -0.1542 -0.3886 0.037 Uiso 1 1 calc R
C3 C 0.77186(19) 0.0384(7) -0.2552(3) 0.0318(11) Uani 1 1 d .
H3A H 0.8120 0.1306 -0.2386 0.038 Uiso 1 1 calc R
H3B H 0.7794 -0.0997 -0.2177 0.038 Uiso 1 1 calc R
C4 C 0.70884(17) 0.1484(6) -0.2221(2) 0.0204(9) Uani 1 1 d .
C5 C 0.65895(17) 0.0098(6) -0.1650(3) 0.0205(8) Uani 1 1 d .
H5 H 0.6780 -0.1349 -0.1454 0.025 Uiso 1 1 calc R
C6 C 0.59371(18) -0.0052(7) -0.2400(3) 0.0275(9) Uani 1 1 d .
H6A H 0.5944 -0.1335 -0.2855 0.033 Uiso 1 1 calc R
H6B H 0.5534 -0.0118 -0.2001 0.033 Uiso 1 1 calc R
C7 C 0.59384(18) 0.2000(7) -0.3048(3) 0.0287(9) Uani 1 1 d .
H7A H 0.5656 0.1832 -0.3724 0.034 Uiso 1 1 calc R
H7B H 0.5765 0.3225 -0.2659 0.034 Uiso 1 1 calc R
C8 C 0.66758(18) 0.2338(6) -0.3230(3) 0.0237(8) Uani 1 1 d .
C9 C 0.69658(16) 0.3082(6) -0.0602(3) 0.0196(8) Uani 1 1 d .
C10 C 0.61431(18) 0.0539(5) 0.0075(3) 0.0203(10) Uani 1 1 d .
C11 C 0.59865(16) 0.1949(6) 0.0961(3) 0.0185(8) Uani 1 1 d .
C12 C 0.57374(16) 0.4001(6) 0.0801(3) 0.0195(8) Uani 1 1 d .
H12 H 0.5699 0.4591 0.0112 0.023 Uiso 1 1 calc R
C13 C 0.55408(16) 0.5223(6) 0.1633(3) 0.0202(8) Uani 1 1 d .
H13 H 0.5352 0.6614 0.1518 0.024 Uiso 1 1 calc R
C14 C 0.56280(17) 0.4351(6) 0.2631(3) 0.0224(8) Uani 1 1 d .
C15 C 0.58666(18) 0.2302(6) 0.2817(3) 0.0228(8) Uani 1 1 d .
H15 H 0.5912 0.1735 0.3510 0.027 Uiso 1 1 calc R
C16 C 0.60385(15) 0.1081(8) 0.1982(2) 0.0229(7) Uani 1 1 d .
H16 H 0.6193 -0.0351 0.2097 0.027 Uiso 1 1 calc R
C17 C 0.6855(2) 0.4627(7) -0.3531(3) 0.0352(10) Uani 1 1 d .
H17A H 0.6766 0.5609 -0.2961 0.053 Uiso 1 1 calc R
H17B H 0.6580 0.5044 -0.4175 0.053 Uiso 1 1 calc R
H17C H 0.7335 0.4696 -0.3649 0.053 Uiso 1 1 calc R

loop_
_atom_site_aniso_label
_atom_site_aniso_U_11
_atom_site_aniso_U_22
_atom_site_aniso_U_33
_atom_site_aniso_U_23
_atom_site_aniso_U_13
_atom_site_aniso_U_12
Br1 0.0293(2) 0.0455(3) 0.0175(2) -0.00757(19) 0.00584(13) 0.0009(2)
O1 0.0351(15) 0.056(2) 0.0175(14) -0.0042(12) -0.0060(11) 0.0037(13)
O2 0.0223(13) 0.0375(16) 0.0133(13) -0.0060(11) 0.0075(10) -0.0057(11)
O3 0.0240(14) 0.0333(16) 0.0192(14) -0.0069(12) 0.0029(11) -0.0034(12)
O4 0.0433(17) 0.0262(17) 0.0283(15) -0.0006(12) 0.0096(12) -0.0079(14)
N1 0.0161(13) 0.0203(17) 0.0139(13) -0.0018(13) 0.0007(10) 0.0000(14)
C1 0.0262(17) 0.030(2) 0.0149(17) 0.0013(18) 0.0026(14) -0.0005(19)
C2 0.031(2) 0.038(2) 0.022(2) -0.0084(18) 0.0006(17) 0.0129(19)
C3 0.0202(19) 0.060(3) 0.0149(19) -0.0031(17) 0.0003(15) 0.0089(17)
C4 0.0214(16) 0.026(3) 0.0134(16) -0.0039(16) -0.0025(12) 0.0054(16)
C5 0.0206(19) 0.029(2) 0.0120(18) -0.0061(15) 0.0001(15) -0.0004(15)
C6 0.0179(19) 0.045(2) 0.019(2) -0.0069(19) -0.0007(16) -0.0002(17)
C7 0.0204(19) 0.050(3) 0.0149(19) -0.0035(17) -0.0025(15) 0.0099(17)
C8 0.0255(19) 0.033(2) 0.0129(18) 0.0003(16) 0.0021(15) 0.0110(18)
C9 0.0122(17) 0.028(2) 0.019(2) 0.0012(17) 0.0024(15) 0.0026(16)
C10 0.0246(18) 0.020(3) 0.0164(18) 0.0018(14) 0.0013(14) 0.0029(15)
C11 0.0167(18) 0.027(2) 0.0125(18) 0.0026(14) 0.0021(14) -0.0042(14)
C12 0.0159(18) 0.030(2) 0.0118(18) 0.0031(16) -0.0009(14) -0.0038(16)
C13 0.0118(16) 0.0257(19) 0.023(2) 0.0030(15) 0.0020(14) -0.0001(14)
C14 0.019(2) 0.029(2) 0.020(2) -0.0035(16) 0.0063(15) -0.0089(17)
C15 0.0243(19) 0.031(2) 0.0127(19) 0.0046(16) 0.0008(14) -0.0076(17)
C16 0.0215(16) 0.0253(17) 0.0215(16) 0.004(2) 0.0006(12) -0.004(2)
C17 0.045(3) 0.036(3) 0.025(2) 0.0008(19) 0.0031(19) 0.008(2)

loop_
_atom_type_symbol
_atom_type_description
_atom_type_scat_dispersion_real
_atom_type_scat_dispersion_imag
_atom_type_scat_source
C C 0.0181 0.0091 'International Tables Vol C Tables 4.2.6.8 and 6.1.1.4'
H H 0.0000 0.0000 'International Tables Vol C Tables 4.2.6.8 and 6.1.1.4'
N N 0.0311 0.0180 'International Tables Vol C Tables 4.2.6.8 and 6.1.1.4'
O O 0.0492 0.0322 'International Tables Vol C Tables 4.2.6.8 and 6.1.1.4'
Br Br -0.6763 1.2805 'International Tables Vol C Tables 4.2.6.8 and 6.1.1.4'

loop_
_geom_angle_atom_site_label_1
_geom_angle_atom_site_label_2
_geom_angle_atom_site_label_3
_geom_angle
C9 O2 C4 112.0(3)
C9 N1 C10 126.9(3)
C9 N1 C5 112.1(3)
C10 N1 C5 117.5(3)
O1 C1 C2 125.7(4)
O1 C1 C8 124.7(3)
C2 C1 C8 109.6(3)
C1 C2 C3 107.1(3)
C1 C2 H2A 110.3
C3 C2 H2A 110.3
C1 C2 H2B 110.3
C3 C2 H2B 110.3
H2A C2 H2B 108.6
C2 C3 C4 106.9(3)
C2 C3 H3A 110.3
C4 C3 H3A 110.3
C2 C3 H3B 110.3
C4 C3 H3B 110.3
H3A C3 H3B 108.6
O2 C4 C3 109.3(3)
O2 C4 C5 104.7(3)
C3 C4 C5 117.4(3)
O2 C4 C8 111.8(3)
C3 C4 C8 107.9(3)
C5 C4 C8 105.7(3)
N1 C5 C6 112.3(3)
N1 C5 C4 101.2(3)
C6 C5 C4 106.2(3)
N1 C5 H5 112.1
C6 C5 H5 112.1
C4 C5 H5 112.1
C7 C6 C5 104.0(3)
C7 C6 H6A 110.9
C5 C6 H6A 110.9
C7 C6 H6B 110.9
C5 C6 H6B 110.9
H6A C6 H6B 109.0
C8 C7 C6 104.5(3)
C8 C7 H7A 110.8
C6 C7 H7A 110.8
C8 C7 H7B 110.8
C6 C7 H7B 110.8
H7A C7 H7B 108.9
C7 C8 C17 114.8(3)
C7 C8 C1 112.9(3)
C17 C8 C1 107.3(3)
C7 C8 C4 105.5(3)
C17 C8 C4 114.2(3)
C1 C8 C4 101.5(3)
O3 C9 O2 121.9(3)
O3 C9 N1 129.5(3)
O2 C9 N1 108.6(3)
O4 C10 N1 119.9(3)
O4 C10 C11 122.1(3)
N1 C10 C11 117.9(3)
C12 C11 C16 119.2(3)
C12 C11 C10 122.1(3)
C16 C11 C10 118.4(3)
C11 C12 C13 121.1(3)
C11 C12 H12 119.5
C13 C12 H12 119.5
C14 C13 C12 118.0(3)
C14 C13 H13 121.0
C12 C13 H13 121.0
C15 C14 C13 122.4(3)
C15 C14 Br1 119.3(3)
C13 C14 Br1 118.3(3)
C14 C15 C16 119.1(4)
C14 C15 H15 120.5
C16 C15 H15 120.5
C15 C16 C11 120.2(4)
C15 C16 H16 119.9
C11 C16 H16 119.9
C8 C17 H17A 109.5
C8 C17 H17B 109.5
H17A C17 H17B 109.5
C8 C17 H17C 109.5
H17A C17 H17C 109.5
H17B C17 H17C 109.5

loop_
_geom_bond_atom_site_label_1
_geom_bond_atom_site_label_2
_geom_bond_distance
Br1 C14 1.908(4)
O1 C1 1.207(4)
O2 C9 1.351(4)
O2 C4 1.456(4)
O3 C9 1.195(4)
O4 C10 1.205(4)
N1 C9 1.377(5)
N1 C10 1.407(5)
N1 C5 1.479(4)
C1 C2 1.488(5)
C1 C8 1.539(5)
C2 C3 1.516(5)
C2 H2A 0.9900
C2 H2B 0.9900
C3 C4 1.523(5)
C3 H3A 0.9900
C3 H3B 0.9900
C4 C5 1.549(5)
C4 C8 1.554(5)
C5 C6 1.541(5)
C5 H5 1.0000
C6 C7 1.523(6)
C6 H6A 0.9900
C6 H6B 0.9900
C7 C8 1.521(5)
C7 H7A 0.9900
C7 H7B 0.9900
C8 C17 1.528(6)
C10 C11 1.490(5)
C11 C12 1.379(5)
C11 C16 1.407(5)
C12 C13 1.393(5)
C12 H12 0.9500
C13 C14 1.382(5)
C13 H13 0.9500
C14 C15 1.375(6)
C15 C16 1.379(6)
C15 H15 0.9500
C16 H16 0.9500
C17 H17A 0.9800
C17 H17B 0.9800
C17 H17C 0.9800
